data_7706261
loop_
_publ_author_name
'Harringer, Sophia'
'Wernitznig, Debora'
'Gajic, Natalie'
'Diridl, Andreas'
'Wenisch, Dominik'
'Hejl, Michaela'
'Jakupec, Michael A.'
'Theiner, Sarah'
'Koellensperger, Gunda'
'Kandioller, Wolfgang'
'Keppler, Bernhard K.'

_publ_section_title
;
 Introducing <i>N</i>-, <i>P</i>-, and <i>S</i>-donor leaving groups: an
 investigation of the chemical and biological properties of ruthenium,
 rhodium and iridium thiopyridone piano stool complexes.
;
_journal_issue 44
_journal_name_full 'Dalton transactions (Cambridge, England : 2003)'
_journal_page_first 15693
_journal_page_last 15711
_journal_paper_doi 10.1039/d0dt03165h
_journal_volume 49
_journal_year 2020
_chemical_formula_moiety 'C21 H28 N3 O Ru S, F6 P'
_chemical_formula_sum 'C21 H28 F6 N3 O P Ru S'
_chemical_formula_weight 616.56
_chemical_name_systematic
;
[(1-Methyl-1H-imidazole-\kN3)(1,2-dimethyl-3-oxo-\kO-pyridine-4(1H)-
thionato-\kS)(\h6-p-cymene)ruthenium(II)] hexafluorophosphate
;
_space_group_crystal_system triclinic
_space_group_IT_number 2
_space_group_name_Hall '-P 1'
_space_group_name_H-M_alt 'P -1'
_atom_sites_solution_hydrogens geom
_atom_sites_solution_primary heavy
_audit_creation_date 2020-07-15
_audit_creation_method
;
Olex2 1.2
(compiled 2018.05.29 svn.r3508 for OlexSys, GUI svn.r5506)
;
_audit_update_record
;
2020-07-22 deposited with the CCDC.	2020-10-16 downloaded from the CCDC.
;
_cell_angle_alpha 74.3060(9)
_cell_angle_beta 77.5332(9)
_cell_angle_gamma 87.8246(11)
_cell_formula_units_Z 2
_cell_length_a 9.5074(2)
_cell_length_b 10.0971(3)
_cell_length_c 13.5952(4)
_cell_measurement_reflns_used 9840
_cell_measurement_temperature 100.0
_cell_measurement_theta_max 30.026
_cell_measurement_theta_min 2.267
_cell_volume 1226.53(6)
_computing_cell_refinement 'SAINT V8.38A (2016)'
_computing_data_collection APEX3
_computing_data_reduction 'SAINT V8.38A (2016)'
_computing_molecular_graphics 'Olex2 (Dolomanov et al., 2009)'
_computing_publication_material 'Olex2 (Dolomanov et al., 2009)'
_computing_structure_refinement 'XL (Sheldrick, 2008)'
_computing_structure_solution 'ShelXS (Sheldrick, 2008)'
_diffrn_ambient_temperature 100.0
_diffrn_measured_fraction_theta_full 0.998
_diffrn_measured_fraction_theta_max 0.998
_diffrn_measurement_device_type 'Bruker D8 Venture'
_diffrn_measurement_method '\f and \w scans'
_diffrn_radiation_probe x-ray
_diffrn_radiation_type MoK\a
_diffrn_radiation_wavelength 0.71073
_diffrn_reflns_av_R_equivalents 0.0289
_diffrn_reflns_av_unetI/netI 0.0174
_diffrn_reflns_Laue_measured_fraction_full 0.998
_diffrn_reflns_Laue_measured_fraction_max 0.998
_diffrn_reflns_limit_h_max 11
_diffrn_reflns_limit_h_min -11
_diffrn_reflns_limit_k_max 12
_diffrn_reflns_limit_k_min -12
_diffrn_reflns_limit_l_max 16
_diffrn_reflns_limit_l_min -16
_diffrn_reflns_number 28348
_diffrn_reflns_point_group_measured_fraction_full 0.998
_diffrn_reflns_point_group_measured_fraction_max 0.998
_diffrn_reflns_theta_full 25.242
_diffrn_reflns_theta_max 25.349
_diffrn_reflns_theta_min 2.266
_diffrn_source 'Sealed xray tube'
_diffrn_source_type 'Incoatec IuS'
_diffrn_standards_number 0
_exptl_absorpt_coefficient_mu 0.855
_exptl_absorpt_correction_T_max 0.4932
_exptl_absorpt_correction_T_min 0.4548
_exptl_absorpt_correction_type multi-scan
_exptl_absorpt_process_details
;
SADABS-2016/2 (Bruker,2016/2) was used for absorption correction. 
wR2(int) was 0.0586 before and 0.0479 after correction. 
The Ratio of minimum to maximum transmission is 0.9221. 
The \l/2 correction factor is Not present.
;
_exptl_crystal_colour 'clear orange'
_exptl_crystal_colour_lustre clear
_exptl_crystal_colour_primary orange
_exptl_crystal_density_diffrn 1.669
_exptl_crystal_description block
_exptl_crystal_F_000 624
_exptl_crystal_size_max 0.16
_exptl_crystal_size_mid 0.16
_exptl_crystal_size_min 0.12
_refine_diff_density_max 1.640
_refine_diff_density_min -1.922
_refine_diff_density_rms 0.115
_refine_ls_extinction_method none
_refine_ls_goodness_of_fit_ref 1.029
_refine_ls_hydrogen_treatment constr
_refine_ls_matrix_type full
_refine_ls_number_parameters 396
_refine_ls_number_reflns 4483
_refine_ls_number_restraints 138
_refine_ls_restrained_S_all 1.067
_refine_ls_R_factor_all 0.0455
_refine_ls_R_factor_gt 0.0442
_refine_ls_shift/su_max 0.001
_refine_ls_shift/su_mean 0.000
_refine_ls_structure_factor_coef Fsqd
_refine_ls_weighting_details 'w=1/[\s^2^(Fo^2^)+(0.0505P)^2^+6.4440P] where P=(Fo^2^+2Fc^2^)/3'
_refine_ls_weighting_scheme calc
_refine_ls_wR_factor_gt 0.1079
_refine_ls_wR_factor_ref 0.1089
_reflns_Friedel_coverage 0.000
_reflns_number_gt 4311
_reflns_number_total 4483
_reflns_threshold_expression 'I > 2\s(I)'
_cod_data_source_file d0dt03165h2.cif
_cod_data_source_block soha090_p-1
_cod_database_code 7706261
_shelx_space_group_comment
;
The symmetry employed for this shelxl refinement is uniquely defined
by the following loop, which should always be used as a source of
symmetry information in preference to the above space-group names.
They are only intended as comments.
;
_shelx_estimated_absorpt_t_max 0.904
_shelx_estimated_absorpt_t_min 0.875

loop_
_space_group_symop_operation_xyz
'x, y, z'
'-x, -y, -z'

loop_
_atom_site_label
_atom_site_type_symbol
_atom_site_fract_x
_atom_site_fract_y
_atom_site_fract_z
_atom_site_U_iso_or_equiv
_atom_site_adp_type
_atom_site_occupancy
_atom_site_site_symmetry_order
_atom_site_calc_flag
_atom_site_refinement_flags_posn
_atom_site_refinement_flags_adp
_atom_site_refinement_flags_occupancy
_atom_site_disorder_assembly
_atom_site_disorder_group
Ru1 Ru 0.95517(3) 0.64083(3) 0.65675(2) 0.01461(11) Uani 1 1 d . . . . .
S1 S 1.14707(10) 0.49248(9) 0.69530(7) 0.0177(2) Uani 1 1 d . . . . .
O1 O 0.8353(3) 0.4593(3) 0.7101(2) 0.0178(5) Uani 1 1 d . . . . .
N1 N 0.8757(4) 0.1046(3) 0.8382(3) 0.0230(7) Uani 1 1 d . . . . .
N2 N 0.9125(3) 0.6353(3) 0.8167(2) 0.0178(6) Uani 1 1 d . . . . .
N3 N 0.7968(4) 0.6185(3) 0.9777(3) 0.0217(7) Uani 1 1 d . . . . .
C1 C 0.8133(4) 0.2240(4) 0.7949(3) 0.0206(8) Uani 1 1 d . . . . .
C2 C 0.8963(4) 0.3451(4) 0.7528(3) 0.0165(7) Uani 1 1 d . . . . .
C3 C 1.0455(4) 0.3416(4) 0.7533(3) 0.0174(7) Uani 1 1 d . . . . .
C4 C 1.1038(4) 0.2154(4) 0.7972(3) 0.0217(8) Uani 1 1 d . . . . .
H4 H 1.203681 0.210154 0.797458 0.026 Uiso 1 1 calc R . . . .
C5 C 1.0180(5) 0.0999(4) 0.8394(3) 0.0250(9) Uani 1 1 d . . . . .
H5 H 1.058377 0.015279 0.870058 0.030 Uiso 1 1 calc R . . . .
C16 C 0.7870(5) -0.0227(4) 0.8866(4) 0.0348(11) Uani 1 1 d . . . . .
H16A H 0.709339 -0.008047 0.942830 0.052 Uiso 1 1 calc GR . . . .
H16B H 0.847331 -0.097748 0.915493 0.052 Uiso 1 1 calc GR . . . .
H16C H 0.745373 -0.046905 0.833620 0.052 Uiso 1 1 calc GR . . . .
C17 C 0.6564(5) 0.2225(5) 0.7939(4) 0.0316(10) Uani 1 1 d . . . . .
H17A H 0.599942 0.197201 0.865916 0.047 Uiso 1 1 calc GR . . . .
H17B H 0.637318 0.155303 0.757902 0.047 Uiso 1 1 calc GR . . . .
H17C H 0.629086 0.314161 0.757154 0.047 Uiso 1 1 calc GR . . . .
C18 C 0.7874(4) 0.6075(4) 0.8830(3) 0.0214(8) Uani 1 1 d . . . . .
H18 H 0.701815 0.582936 0.866125 0.026 Uiso 1 1 calc R . . . .
C19 C 1.0077(4) 0.6660(4) 0.8715(3) 0.0208(8) Uani 1 1 d . . . . .
H19 H 1.106622 0.690489 0.843830 0.025 Uiso 1 1 calc R . . . .
C20 C 0.9368(5) 0.6554(4) 0.9710(3) 0.0234(8) Uani 1 1 d . . . . .
H20 H 0.976220 0.670603 1.025682 0.028 Uiso 1 1 calc R . . . .
C21 C 0.6782(5) 0.6009(5) 1.0691(3) 0.0316(10) Uani 1 1 d . . . . .
H21A H 0.648540 0.691298 1.078956 0.047 Uiso 1 1 calc GR . . . .
H21B H 0.710005 0.545556 1.131294 0.047 Uiso 1 1 calc GR . . . .
H21C H 0.596609 0.554159 1.058354 0.047 Uiso 1 1 calc GR . . . .
C6A C 1.0856(19) 0.8249(15) 0.5641(12) 0.019(3) Uani 0.602(16) 1 d . U P A 1
C7A C 1.0792(18) 0.7341(17) 0.5013(12) 0.020(4) Uani 0.602(16) 1 d . U P A 1
H7A H 1.166699 0.706585 0.464070 0.024 Uiso 0.602(16) 1 calc R . P A 1
C8A C 0.9482(17) 0.6836(19) 0.4925(14) 0.018(3) Uani 0.602(16) 1 d . U P A 1
H8A H 0.947990 0.623868 0.449249 0.021 Uiso 0.602(16) 1 calc R . P A 1
C9A C 0.8156(19) 0.7222(15) 0.5486(14) 0.016(3) Uani 0.602(16) 1 d . U P A 1
C10A C 0.818(2) 0.816(2) 0.6096(18) 0.019(4) Uani 0.602(16) 1 d . U P A 1
H10A H 0.729975 0.845776 0.644191 0.022 Uiso 0.602(16) 1 calc R . P A 1
C11A C 0.9524(17) 0.8648(19) 0.6194(14) 0.019(3) Uani 0.602(16) 1 d . U P A 1
H11A H 0.953028 0.924211 0.662818 0.023 Uiso 0.602(16) 1 calc R . P A 1
C12A C 1.2287(10) 0.8721(11) 0.5765(9) 0.036(3) Uani 0.602(16) 1 d . . P A 1
H12A H 1.212460 0.914153 0.635020 0.054 Uiso 0.602(16) 1 calc GR . P A 1
H12B H 1.274873 0.939828 0.512101 0.054 Uiso 0.602(16) 1 calc GR . P A 1
H12C H 1.291243 0.792888 0.590552 0.054 Uiso 0.602(16) 1 calc GR . P A 1
C13A C 0.6760(9) 0.6590(10) 0.5424(6) 0.023(2) Uani 0.602(16) 1 d . . P A 1
H13A H 0.699702 0.567294 0.528911 0.027 Uiso 0.602(16) 1 calc R . P A 1
C14A C 0.6252(16) 0.7490(14) 0.4470(12) 0.031(3) Uani 0.602(16) 1 d . . P A 1
H14A H 0.596831 0.838680 0.458763 0.046 Uiso 0.602(16) 1 calc GR . P A 1
H14B H 0.542577 0.703991 0.436005 0.046 Uiso 0.602(16) 1 calc GR . P A 1
H14C H 0.703779 0.761870 0.385022 0.046 Uiso 0.602(16) 1 calc GR . P A 1
C15A C 0.5601(9) 0.6345(11) 0.6418(7) 0.030(2) Uani 0.602(16) 1 d . . P A 1
H15A H 0.597097 0.575122 0.700135 0.045 Uiso 0.602(16) 1 calc GR . P A 1
H15B H 0.475711 0.589921 0.632806 0.045 Uiso 0.602(16) 1 calc GR . P A 1
H15C H 0.532417 0.722783 0.656651 0.045 Uiso 0.602(16) 1 calc GR . P A 1
C6B C 1.099(3) 0.798(2) 0.5406(16) 0.016(5) Uani 0.398(16) 1 d . U P A 2
C7B C 1.053(3) 0.710(2) 0.4881(19) 0.016(5) Uani 0.398(16) 1 d . U P A 2
H7B H 1.121620 0.666720 0.445498 0.019 Uiso 0.398(16) 1 calc R . P A 2
C8B C 0.904(3) 0.687(3) 0.500(2) 0.019(5) Uani 0.398(16) 1 d . U P A 2
H8B H 0.874031 0.623170 0.467617 0.023 Uiso 0.398(16) 1 calc R . P A 2
C9B C 0.796(3) 0.755(2) 0.558(2) 0.015(5) Uani 0.398(16) 1 d . U P A 2
C10B C 0.844(3) 0.839(3) 0.609(3) 0.020(6) Uani 0.398(16) 1 d . U P A 2
H10B H 0.775623 0.884247 0.650544 0.023 Uiso 0.398(16) 1 calc R . P A 2
C11B C 0.992(2) 0.860(3) 0.6019(18) 0.014(5) Uani 0.398(16) 1 d . U P A 2
H11B H 1.021121 0.917456 0.639472 0.017 Uiso 0.398(16) 1 calc R . P A 2
C12B C 1.2560(13) 0.8219(15) 0.5354(11) 0.028(3) Uani 0.398(16) 1 d . . P A 2
H12D H 1.266904 0.844307 0.599199 0.042 Uiso 0.398(16) 1 calc GR . P A 2
H12E H 1.294190 0.898412 0.474465 0.042 Uiso 0.398(16) 1 calc GR . P A 2
H12F H 1.309169 0.738451 0.529233 0.042 Uiso 0.398(16) 1 calc GR . P A 2
C13B C 0.6383(12) 0.7326(16) 0.5592(9) 0.025(3) Uani 0.398(16) 1 d . . P A 2
H13B H 0.580216 0.781434 0.608716 0.030 Uiso 0.398(16) 1 calc R . P A 2
C14B C 0.610(2) 0.802(2) 0.4514(17) 0.028(4) Uani 0.398(16) 1 d . . P A 2
H14D H 0.655095 0.749177 0.402410 0.042 Uiso 0.398(16) 1 calc GR . P A 2
H14E H 0.651588 0.895508 0.427326 0.042 Uiso 0.398(16) 1 calc GR . P A 2
H14F H 0.506243 0.805603 0.455013 0.042 Uiso 0.398(16) 1 calc GR . P A 2
C15B C 0.5863(17) 0.5858(19) 0.595(2) 0.059(7) Uani 0.398(16) 1 d . . P A 2
H15D H 0.483589 0.581908 0.594954 0.089 Uiso 0.398(16) 1 calc GR . P A 2
H15E H 0.600498 0.545012 0.666548 0.089 Uiso 0.398(16) 1 calc GR . P A 2
H15F H 0.640657 0.534509 0.548407 0.089 Uiso 0.398(16) 1 calc GR . P A 2
P1 P 0.39002(13) 0.85849(13) 0.85955(10) 0.0327(3) Uani 1 1 d D . . . .
F1A F 0.2898(6) 0.8876(6) 0.7745(4) 0.0536(5) Uani 0.628(3) 1 d D . P B 1
F2A F 0.4769(6) 0.8488(6) 0.9494(4) 0.0536(5) Uani 0.628(3) 1 d D . P B 1
F3A F 0.4007(6) 0.7058(6) 0.8643(4) 0.0536(5) Uani 0.628(3) 1 d D . P B 1
F4A F 0.3707(6) 1.0205(6) 0.8604(4) 0.0536(5) Uani 0.628(3) 1 d D . P B 1
F5A F 0.5369(7) 0.8939(9) 0.7763(5) 0.0536(5) Uani 0.628(3) 1 d D . P B 1
F6A F 0.2402(9) 0.8316(9) 0.9468(8) 0.0536(5) Uani 0.628(3) 1 d D . P B 1
F1B F 0.3020(9) 0.9623(10) 0.7882(7) 0.0536(5) Uani 0.372(3) 1 d D . P B 2
F2B F 0.4798(9) 0.7360(9) 0.9197(7) 0.0536(5) Uani 0.372(3) 1 d D . P B 2
F3B F 0.5212(12) 0.9179(15) 0.7582(9) 0.0536(5) Uani 0.372(3) 1 d D . P B 2
F4B F 0.2519(15) 0.8073(14) 0.9485(13) 0.0536(5) Uani 0.372(3) 1 d D . P B 2
F5B F 0.3576(10) 0.7449(10) 0.7992(7) 0.0536(5) Uani 0.372(3) 1 d D . P B 2
F6B F 0.4386(10) 0.9538(10) 0.9190(7) 0.0536(5) Uani 0.372(3) 1 d D . P B 2

loop_
_atom_site_aniso_label
_atom_site_aniso_U_11
_atom_site_aniso_U_22
_atom_site_aniso_U_33
_atom_site_aniso_U_23
_atom_site_aniso_U_13
_atom_site_aniso_U_12
Ru1 0.01529(17) 0.01407(17) 0.01413(17) -0.00243(12) -0.00419(12) 0.00079(11)
S1 0.0162(4) 0.0171(5) 0.0199(5) -0.0035(4) -0.0059(4) 0.0013(3)
O1 0.0179(13) 0.0161(13) 0.0190(13) -0.0023(10) -0.0063(11) 0.0004(10)
N1 0.0284(19) 0.0145(16) 0.0228(17) -0.0045(13) 0.0012(14) 0.0007(14)
N2 0.0199(16) 0.0159(15) 0.0176(16) -0.0033(12) -0.0059(13) 0.0019(12)
N3 0.0273(18) 0.0209(17) 0.0156(16) -0.0031(13) -0.0042(14) 0.0014(14)
C1 0.022(2) 0.0181(19) 0.0203(19) -0.0065(15) 0.0001(15) 0.0008(15)
C2 0.0211(19) 0.0158(18) 0.0129(17) -0.0050(14) -0.0031(14) 0.0011(15)
C3 0.0222(19) 0.0168(18) 0.0141(17) -0.0052(14) -0.0051(15) 0.0028(15)
C4 0.024(2) 0.022(2) 0.0203(19) -0.0063(16) -0.0062(16) 0.0065(16)
C5 0.034(2) 0.0168(19) 0.023(2) -0.0046(16) -0.0042(17) 0.0059(17)
C16 0.037(3) 0.016(2) 0.043(3) -0.0038(19) 0.006(2) -0.0035(18)
C17 0.022(2) 0.023(2) 0.047(3) -0.008(2) -0.0015(19) -0.0032(17)
C18 0.024(2) 0.022(2) 0.0182(19) -0.0034(15) -0.0061(16) -0.0005(16)
C19 0.023(2) 0.0187(19) 0.024(2) -0.0074(16) -0.0099(16) 0.0047(15)
C20 0.029(2) 0.022(2) 0.024(2) -0.0077(16) -0.0136(17) 0.0070(17)
C21 0.033(2) 0.042(3) 0.016(2) -0.0039(18) -0.0005(18) -0.001(2)
C6A 0.021(6) 0.015(5) 0.019(6) 0.003(4) -0.006(5) -0.004(4)
C7A 0.019(6) 0.020(6) 0.016(5) 0.001(4) -0.002(4) 0.000(4)
C8A 0.021(7) 0.021(4) 0.010(4) -0.003(3) -0.002(5) 0.006(6)
C9A 0.017(7) 0.015(6) 0.015(5) -0.004(4) -0.005(4) 0.003(5)
C10A 0.017(6) 0.016(6) 0.020(5) 0.002(4) -0.004(4) 0.001(5)
C11A 0.023(7) 0.013(4) 0.020(6) -0.002(4) -0.004(5) 0.003(5)
C12A 0.030(5) 0.028(5) 0.045(6) 0.006(4) -0.015(4) -0.009(4)
C13A 0.020(4) 0.023(4) 0.028(4) -0.007(3) -0.009(3) 0.002(4)
C14A 0.026(5) 0.039(8) 0.030(5) -0.013(6) -0.012(4) 0.010(5)
C15A 0.020(4) 0.037(5) 0.031(5) -0.004(4) -0.008(3) -0.001(3)
C6B 0.017(6) 0.015(8) 0.015(8) -0.002(5) -0.003(6) 0.004(6)
C7B 0.022(9) 0.013(7) 0.013(6) -0.004(5) -0.002(6) -0.001(6)
C8B 0.019(9) 0.020(7) 0.018(7) -0.001(5) -0.007(8) 0.002(7)
C9B 0.012(7) 0.017(8) 0.012(7) 0.000(6) -0.003(5) 0.009(6)
C10B 0.020(11) 0.018(9) 0.019(7) -0.004(6) -0.001(6) 0.005(7)
C11B 0.017(9) 0.014(6) 0.013(7) -0.005(5) -0.001(7) 0.004(7)
C12B 0.022(6) 0.029(7) 0.030(7) 0.002(5) -0.011(5) -0.007(5)
C13B 0.013(5) 0.035(8) 0.026(6) -0.002(5) -0.007(4) 0.006(5)
C14B 0.019(7) 0.041(11) 0.026(7) -0.004(8) -0.015(5) 0.007(8)
C15B 0.025(8) 0.044(10) 0.093(16) 0.021(10) -0.027(9) -0.003(7)
P1 0.0255(6) 0.0347(6) 0.0377(7) -0.0102(5) -0.0050(5) -0.0054(5)
F1A 0.0451(10) 0.0603(14) 0.0537(11) -0.0183(10) -0.0012(8) -0.0109(9)
F2A 0.0451(10) 0.0603(14) 0.0537(11) -0.0183(10) -0.0012(8) -0.0109(9)
F3A 0.0451(10) 0.0603(14) 0.0537(11) -0.0183(10) -0.0012(8) -0.0109(9)
F4A 0.0451(10) 0.0603(14) 0.0537(11) -0.0183(10) -0.0012(8) -0.0109(9)
F5A 0.0451(10) 0.0603(14) 0.0537(11) -0.0183(10) -0.0012(8) -0.0109(9)
F6A 0.0451(10) 0.0603(14) 0.0537(11) -0.0183(10) -0.0012(8) -0.0109(9)
F1B 0.0451(10) 0.0603(14) 0.0537(11) -0.0183(10) -0.0012(8) -0.0109(9)
F2B 0.0451(10) 0.0603(14) 0.0537(11) -0.0183(10) -0.0012(8) -0.0109(9)
F3B 0.0451(10) 0.0603(14) 0.0537(11) -0.0183(10) -0.0012(8) -0.0109(9)
F4B 0.0451(10) 0.0603(14) 0.0537(11) -0.0183(10) -0.0012(8) -0.0109(9)
F5B 0.0451(10) 0.0603(14) 0.0537(11) -0.0183(10) -0.0012(8) -0.0109(9)
F6B 0.0451(10) 0.0603(14) 0.0537(11) -0.0183(10) -0.0012(8) -0.0109(9)

loop_
_atom_type_symbol
_atom_type_description
_atom_type_scat_dispersion_real
_atom_type_scat_dispersion_imag
_atom_type_scat_source
C C 0.0033 0.0016 'International Tables Vol C Tables 4.2.6.8 and 6.1.1.4'
H H 0.0000 0.0000 'International Tables Vol C Tables 4.2.6.8 and 6.1.1.4'
F F 0.0171 0.0103 'International Tables Vol C Tables 4.2.6.8 and 6.1.1.4'
N N 0.0061 0.0033 'International Tables Vol C Tables 4.2.6.8 and 6.1.1.4'
O O 0.0106 0.0060 'International Tables Vol C Tables 4.2.6.8 and 6.1.1.4'
P P 0.1023 0.0942 'International Tables Vol C Tables 4.2.6.8 and 6.1.1.4'
Ru Ru -1.2594 0.8363 'International Tables Vol C Tables 4.2.6.8 and 6.1.1.4'
S S 0.1246 0.1234 'International Tables Vol C Tables 4.2.6.8 and 6.1.1.4'

loop_
_geom_angle_atom_site_label_1
_geom_angle_atom_site_label_2
_geom_angle_atom_site_label_3
_geom_angle
_geom_angle_site_symmetry_1
_geom_angle_site_symmetry_3
_geom_angle_publ_flag
O1 Ru1 S1 83.12(8) . . ?
O1 Ru1 N2 83.62(11) . . ?
O1 Ru1 C6A 166.5(4) . . ?
O1 Ru1 C7A 128.6(5) . . ?
O1 Ru1 C8A 97.9(5) . . ?
O1 Ru1 C9A 89.5(4) . . ?
O1 Ru1 C10A 110.4(5) . . ?
O1 Ru1 C11A 146.7(4) . . ?
O1 Ru1 C6B 154.9(6) . . ?
O1 Ru1 C7B 117.6(6) . . ?
O1 Ru1 C8B 92.9(8) . . ?
O1 Ru1 C9B 93.8(6) . . ?
O1 Ru1 C10B 119.1(8) . . ?
O1 Ru1 C11B 156.6(6) . . ?
N2 Ru1 S1 85.14(9) . . ?
N2 Ru1 C6A 109.8(4) . . ?
N2 Ru1 C7A 146.8(5) . . ?
N2 Ru1 C8A 164.1(5) . . ?
N2 Ru1 C9A 126.2(5) . . ?
N2 Ru1 C10A 96.2(6) . . ?
N2 Ru1 C11A 88.6(5) . . ?
N2 Ru1 C6B 120.9(6) . . ?
N2 Ru1 C7B 158.5(6) . . ?
N2 Ru1 C8B 154.3(7) . . ?
N2 Ru1 C9B 117.9(7) . . ?
N2 Ru1 C10B 94.5(9) . . ?
N2 Ru1 C11B 94.8(7) . . ?
C6A Ru1 S1 97.8(5) . . ?
C7A Ru1 S1 90.9(4) . . ?
C7A Ru1 C6A 38.1(5) . . ?
C7A Ru1 C8A 37.8(5) . . ?
C7A Ru1 C9A 68.8(6) . . ?
C7A Ru1 C10A 80.6(7) . . ?
C7A Ru1 C11A 68.4(6) . . ?
C8A Ru1 S1 110.7(5) . . ?
C8A Ru1 C6A 69.1(6) . . ?
C8A Ru1 C10A 68.4(8) . . ?
C8A Ru1 C11A 81.5(7) . . ?
C9A Ru1 S1 146.8(4) . . ?
C9A Ru1 C6A 82.4(6) . . ?
C9A Ru1 C8A 38.3(5) . . ?
C9A Ru1 C10A 38.0(7) . . ?
C9A Ru1 C11A 69.4(6) . . ?
C10A Ru1 S1 166.4(5) . . ?
C10A Ru1 C6A 69.0(7) . . ?
C11A Ru1 S1 128.5(4) . . ?
C11A Ru1 C6A 38.1(5) . . ?
C11A Ru1 C10A 38.3(6) . . ?
C6B Ru1 S1 93.1(7) . . ?
C6B Ru1 C7B 37.6(6) . . ?
C6B Ru1 C8B 67.5(9) . . ?
C6B Ru1 C9B 79.8(9) . . ?
C6B Ru1 C10B 67.9(10) . . ?
C7B Ru1 S1 93.5(7) . . ?
C7B Ru1 C8B 37.3(7) . . ?
C7B Ru1 C9B 67.1(9) . . ?
C7B Ru1 C10B 78.7(11) . . ?
C8B Ru1 S1 119.8(7) . . ?
C8B Ru1 C9B 36.7(8) . . ?
C8B Ru1 C10B 65.0(12) . . ?
C9B Ru1 S1 156.4(6) . . ?
C10B Ru1 S1 157.7(8) . . ?
C10B Ru1 C9B 35.4(10) . . ?
C11B Ru1 S1 120.1(6) . . ?
C11B Ru1 C6B 37.9(7) . . ?
C11B Ru1 C7B 67.3(9) . . ?
C11B Ru1 C8B 78.5(11) . . ?
C11B Ru1 C9B 66.2(9) . . ?
C11B Ru1 C10B 37.6(9) . . ?
C3 S1 Ru1 97.66(13) . . ?
C2 O1 Ru1 118.9(2) . . ?
C1 N1 C16 119.8(4) . . ?
C5 N1 C1 121.6(3) . . ?
C5 N1 C16 118.6(4) . . ?
C18 N2 Ru1 126.4(3) . . ?
C18 N2 C19 106.4(3) . . ?
C19 N2 Ru1 127.2(3) . . ?
C18 N3 C20 107.2(3) . . ?
C18 N3 C21 126.2(4) . . ?
C20 N3 C21 126.5(4) . . ?
N1 C1 C2 119.7(4) . . ?
N1 C1 C17 119.2(4) . . ?
C2 C1 C17 121.1(4) . . ?
O1 C2 C1 119.1(3) . . ?
O1 C2 C3 121.5(3) . . ?
C1 C2 C3 119.4(3) . . ?
C2 C3 S1 118.2(3) . . ?
C4 C3 S1 123.5(3) . . ?
C4 C3 C2 118.2(4) . . ?
C5 C4 C3 120.4(4) . . ?
N1 C5 C4 120.7(4) . . ?
N2 C18 N3 110.9(4) . . ?
C20 C19 N2 108.8(4) . . ?
C19 C20 N3 106.6(4) . . ?
C7A C6A Ru1 69.7(8) . . ?
C7A C6A C11A 117.7(17) . . ?
C7A C6A C12A 121.2(15) . . ?
C11A C6A Ru1 70.4(10) . . ?
C11A C6A C12A 121.0(14) . . ?
C12A C6A Ru1 128.6(9) . . ?
C6A C7A Ru1 72.2(9) . . ?
C8A C7A Ru1 71.5(10) . . ?
C8A C7A C6A 122.3(17) . . ?
C7A C8A Ru1 70.7(10) . . ?
C7A C8A C9A 119.9(18) . . ?
C9A C8A Ru1 70.7(11) . . ?
C8A C9A Ru1 70.9(10) . . ?
C8A C9A C13A 118.5(14) . . ?
C10A C9A Ru1 71.9(12) . . ?
C10A C9A C8A 119.2(18) . . ?
C10A C9A C13A 122.2(15) . . ?
C13A C9A Ru1 128.0(9) . . ?
C9A C10A Ru1 70.2(11) . . ?
C9A C10A C11A 120.4(19) . . ?
C11A C10A Ru1 70.4(11) . . ?
C6A C11A Ru1 71.5(9) . . ?
C6A C11A C10A 120.4(19) . . ?
C10A C11A Ru1 71.3(11) . . ?
C9A C13A C14A 108.0(10) . . ?
C15A C13A C9A 114.3(9) . . ?
C15A C13A C14A 112.6(9) . . ?
C7B C6B Ru1 72.1(14) . . ?
C7B C6B C12B 122(2) . . ?
C11B C6B Ru1 69.9(14) . . ?
C11B C6B C7B 118(3) . . ?
C11B C6B C12B 120(2) . . ?
C12B C6B Ru1 127.0(14) . . ?
C6B C7B Ru1 70.3(13) . . ?
C8B C7B Ru1 71.6(16) . . ?
C8B C7B C6B 119(3) . . ?
C7B C8B Ru1 71.1(15) . . ?
C7B C8B C9B 123(3) . . ?
C9B C8B Ru1 75.3(18) . . ?
C8B C9B Ru1 68.0(15) . . ?
C8B C9B C13B 119(2) . . ?
C10B C9B Ru1 69.2(18) . . ?
C10B C9B C8B 116(3) . . ?
C10B C9B C13B 124(2) . . ?
C13B C9B Ru1 134.3(14) . . ?
C9B C10B Ru1 75.4(16) . . ?
C9B C10B C11B 122(3) . . ?
C11B C10B Ru1 68.2(16) . . ?
C6B C11B Ru1 72.2(15) . . ?
C6B C11B C10B 122(3) . . ?
C10B C11B Ru1 74.2(17) . . ?
C9B C13B C14B 108.8(14) . . ?
C15B C13B C9B 115.4(13) . . ?
C15B C13B C14B 111.0(15) . . ?
F1A P1 F4A 87.5(3) . . ?
F1A P1 F6A 85.8(5) . . ?
F2A P1 F1A 171.3(3) . . ?
F2A P1 F4A 84.6(3) . . ?
F2A P1 F6A 89.8(5) . . ?
F3A P1 F1A 92.8(3) . . ?
F3A P1 F2A 94.9(3) . . ?
F3A P1 F4A 176.7(3) . . ?
F3A P1 F5A 92.1(4) . . ?
F3A P1 F6A 91.4(4) . . ?
F5A P1 F1A 95.2(3) . . ?
F5A P1 F2A 88.7(3) . . ?
F5A P1 F4A 91.1(4) . . ?
F5A P1 F6A 176.3(5) . . ?
F6A P1 F4A 85.3(3) . . ?
F1B P1 F2B 170.3(5) . . ?
F1B P1 F3B 81.2(5) . . ?
F1B P1 F4B 92.7(8) . . ?
F1B P1 F5B 86.5(5) . . ?
F2B P1 F3B 96.1(5) . . ?
F2B P1 F5B 84.0(5) . . ?
F3B P1 F5B 86.5(6) . . ?
F4B P1 F2B 89.5(7) . . ?
F4B P1 F3B 173.5(8) . . ?
F4B P1 F5B 90.9(7) . . ?
F6B P1 F1B 100.4(6) . . ?
F6B P1 F2B 88.9(5) . . ?
F6B P1 F3B 91.2(6) . . ?
F6B P1 F4B 92.1(7) . . ?
F6B P1 F5B 172.3(5) . . ?

loop_
_geom_bond_atom_site_label_1
_geom_bond_atom_site_label_2
_geom_bond_distance
_geom_bond_site_symmetry_2
_geom_bond_publ_flag
Ru1 S1 2.3723(10) . ?
Ru1 O1 2.065(3) . ?
Ru1 N2 2.110(3) . ?
Ru1 C6A 2.194(14) . ?
Ru1 C7A 2.162(15) . ?
Ru1 C8A 2.172(18) . ?
Ru1 C9A 2.169(19) . ?
Ru1 C10A 2.19(2) . ?
Ru1 C11A 2.180(18) . ?
Ru1 C6B 2.18(2) . ?
Ru1 C7B 2.21(2) . ?
Ru1 C8B 2.21(3) . ?
Ru1 C9B 2.31(3) . ?
Ru1 C10B 2.23(3) . ?
Ru1 C11B 2.15(3) . ?
S1 C3 1.735(4) . ?
O1 C2 1.318(5) . ?
N1 C1 1.365(5) . ?
N1 C5 1.355(6) . ?
N1 C16 1.478(5) . ?
N2 C18 1.316(5) . ?
N2 C19 1.380(5) . ?
N3 C18 1.344(5) . ?
N3 C20 1.373(6) . ?
N3 C21 1.463(5) . ?
C1 C2 1.395(6) . ?
C1 C17 1.496(6) . ?
C2 C3 1.419(5) . ?
C3 C4 1.402(5) . ?
C4 C5 1.365(6) . ?
C19 C20 1.353(6) . ?
C6A C7A 1.423(17) . ?
C6A C11A 1.429(19) . ?
C6A C12A 1.516(19) . ?
C7A C8A 1.40(2) . ?
C8A C9A 1.42(2) . ?
C9A C10A 1.42(3) . ?
C9A C13A 1.52(2) . ?
C10A C11A 1.43(2) . ?
C13A C14A 1.530(16) . ?
C13A C15A 1.516(13) . ?
C6B C7B 1.42(2) . ?
C6B C11B 1.41(3) . ?
C6B C12B 1.50(3) . ?
C7B C8B 1.42(3) . ?
C8B C9B 1.43(3) . ?
C9B C10B 1.38(4) . ?
C9B C13B 1.52(3) . ?
C10B C11B 1.41(4) . ?
C13B C14B 1.52(2) . ?
C13B C15B 1.50(2) . ?
P1 F1A 1.613(6) . ?
P1 F2A 1.597(5) . ?
P1 F3A 1.526(5) . ?
P1 F4A 1.642(5) . ?
P1 F5A 1.580(7) . ?
P1 F6A 1.623(7) . ?
P1 F1B 1.572(9) . ?
P1 F2B 1.612(9) . ?
P1 F3B 1.637(10) . ?
P1 F4B 1.576(11) . ?
P1 F5B 1.652(8) . ?
P1 F6B 1.552(8) . ?

loop_
_geom_torsion_atom_site_label_1
_geom_torsion_atom_site_label_2
_geom_torsion_atom_site_label_3
_geom_torsion_atom_site_label_4
_geom_torsion
_geom_torsion_site_symmetry_1
_geom_torsion_site_symmetry_2
_geom_torsion_site_symmetry_3
_geom_torsion_site_symmetry_4
_geom_torsion_publ_flag
Ru1 S1 C3 C2 5.4(3) . . . . ?
Ru1 S1 C3 C4 -177.2(3) . . . . ?
Ru1 O1 C2 C1 175.9(3) . . . . ?
Ru1 O1 C2 C3 -6.4(4) . . . . ?
Ru1 N2 C18 N3 -177.4(2) . . . . ?
Ru1 N2 C19 C20 177.5(3) . . . . ?
Ru1 C6A C7A C8A 53.2(13) . . . . ?
Ru1 C6A C11A C10A -53.9(15) . . . . ?
Ru1 C7A C8A C9A 52.8(14) . . . . ?
Ru1 C8A C9A C10A 55.2(15) . . . . ?
Ru1 C8A C9A C13A -123.6(12) . . . . ?
Ru1 C9A C10A C11A 51.4(16) . . . . ?
Ru1 C9A C13A C14A -175.0(10) . . . . ?
Ru1 C9A C13A C15A 58.8(14) . . . . ?
Ru1 C10A C11A C6A 54.0(14) . . . . ?
Ru1 C6B C7B C8B 54(2) . . . . ?
Ru1 C6B C11B C10B -58(2) . . . . ?
Ru1 C7B C8B C9B 57(2) . . . . ?
Ru1 C8B C9B C10B 51(2) . . . . ?
Ru1 C8B C9B C13B -129.6(18) . . . . ?
Ru1 C9B C10B C11B 52(3) . . . . ?
Ru1 C9B C13B C14B -156.6(17) . . . . ?
Ru1 C9B C13B C15B -31(3) . . . . ?
Ru1 C10B C11B C6B 57(2) . . . . ?
S1 C3 C4 C5 -178.5(3) . . . . ?
O1 C2 C3 S1 -0.4(5) . . . . ?
O1 C2 C3 C4 -178.0(3) . . . . ?
N1 C1 C2 O1 179.2(3) . . . . ?
N1 C1 C2 C3 1.5(6) . . . . ?
N2 C19 C20 N3 -0.2(4) . . . . ?
C1 N1 C5 C4 0.1(6) . . . . ?
C1 C2 C3 S1 177.3(3) . . . . ?
C1 C2 C3 C4 -0.3(5) . . . . ?
C2 C3 C4 C5 -1.0(6) . . . . ?
C3 C4 C5 N1 1.1(6) . . . . ?
C5 N1 C1 C2 -1.4(6) . . . . ?
C5 N1 C1 C17 178.8(4) . . . . ?
C16 N1 C1 C2 177.6(4) . . . . ?
C16 N1 C1 C17 -2.2(6) . . . . ?
C16 N1 C5 C4 -179.0(4) . . . . ?
C17 C1 C2 O1 -1.0(6) . . . . ?
C17 C1 C2 C3 -178.7(4) . . . . ?
C18 N2 C19 C20 0.2(4) . . . . ?
C18 N3 C20 C19 0.2(4) . . . . ?
C19 N2 C18 N3 -0.1(4) . . . . ?
C20 N3 C18 N2 -0.1(5) . . . . ?
C21 N3 C18 N2 177.2(4) . . . . ?
C21 N3 C20 C19 -177.1(4) . . . . ?
C6A C7A C8A Ru1 -53.5(13) . . . . ?
C6A C7A C8A C9A -1(2) . . . . ?
C7A C6A C11A Ru1 52.9(12) . . . . ?
C7A C6A C11A C10A -1(2) . . . . ?
C7A C8A C9A Ru1 -52.8(13) . . . . ?
C7A C8A C9A C10A 2(2) . . . . ?
C7A C8A C9A C13A -176.4(13) . . . . ?
C8A C9A C10A Ru1 -54.8(14) . . . . ?
C8A C9A C10A C11A -3(3) . . . . ?
C8A C9A C13A C14A -87.6(15) . . . . ?
C8A C9A C13A C15A 146.1(14) . . . . ?
C9A C10A C11A Ru1 -51.3(16) . . . . ?
C9A C10A C11A C6A 3(3) . . . . ?
C10A C9A C13A C14A 93.6(17) . . . . ?
C10A C9A C13A C15A -32.7(19) . . . . ?
C11A C6A C7A Ru1 -53.2(12) . . . . ?
C11A C6A C7A C8A 0(2) . . . . ?
C12A C6A C7A Ru1 123.6(12) . . . . ?
C12A C6A C7A C8A 176.9(13) . . . . ?
C12A C6A C11A Ru1 -124.0(11) . . . . ?
C12A C6A C11A C10A -177.9(14) . . . . ?
C13A C9A C10A Ru1 124.0(14) . . . . ?
C13A C9A C10A C11A 175.4(15) . . . . ?
C6B C7B C8B Ru1 -53.6(19) . . . . ?
C6B C7B C8B C9B 4(4) . . . . ?
C7B C6B C11B Ru1 55.8(18) . . . . ?
C7B C6B C11B C10B -2(4) . . . . ?
C7B C8B C9B Ru1 -55(2) . . . . ?
C7B C8B C9B C10B -4(4) . . . . ?
C7B C8B C9B C13B 175(2) . . . . ?
C8B C9B C10B Ru1 -50(2) . . . . ?
C8B C9B C10B C11B 2(4) . . . . ?
C8B C9B C13B C14B -70(2) . . . . ?
C8B C9B C13B C15B 56(3) . . . . ?
C9B C10B C11B Ru1 -56(3) . . . . ?
C9B C10B C11B C6B 1(4) . . . . ?
C10B C9B C13B C14B 110(3) . . . . ?
C10B C9B C13B C15B -125(3) . . . . ?
C11B C6B C7B Ru1 -54.7(18) . . . . ?
C11B C6B C7B C8B 0(3) . . . . ?
C12B C6B C7B Ru1 122.9(18) . . . . ?
C12B C6B C7B C8B 177.1(19) . . . . ?
C12B C6B C11B Ru1 -121.8(17) . . . . ?
C12B C6B C11B C10B -179(2) . . . . ?
C13B C9B C10B Ru1 130(2) . . . . ?
C13B C9B C10B C11B -178(2) . . . . ?
